data_2215884
loop_
_publ_author_name
'Pawlu\'c, Piotr'
'Marciniec, Bogdan'
'Kubicki, Maciej'

_publ_section_title
;
 1,4-Bis[2,2-bis(trimethylsilyl)ethenyl]benzene
;
_journal_coeditor_code DN2244
_journal_issue 11
_journal_name_full 'Acta Crystallographica Section E'
_journal_page_first o4357
_journal_page_last o4357
_journal_paper_doi 10.1107/S1600536807050398
_journal_volume 63
_journal_year 2007
_chemical_formula_iupac 'C22 H42 Si4'
_chemical_formula_moiety 'C22 H42 Si4'
_chemical_formula_sum 'C22 H42 Si4'
_chemical_formula_weight 418.92
_chemical_name_systematic
;
1,4-Bis[2,2-bis(trimethylsilyl)ethenyl]benzene
;
_space_group_IT_number 15
_symmetry_cell_setting monoclinic
_symmetry_space_group_name_Hall '-C 2yc'
_symmetry_space_group_name_H-M 'C 1 2/c 1'
_atom_sites_solution_hydrogens geom
_atom_sites_solution_primary direct
_atom_sites_solution_secondary difmap
_audit_creation_method SHELXL-97
_cell_angle_alpha 90.00
_cell_angle_beta 92.293(7)
_cell_angle_gamma 90.00
_cell_formula_units_Z 4
_cell_length_a 31.050(2)
_cell_length_b 6.5882(7)
_cell_length_c 13.1661(14)
_cell_measurement_reflns_used 6578
_cell_measurement_temperature 100.0(10)
_cell_measurement_theta_max 29
_cell_measurement_theta_min 2
_cell_volume 2691.1(4)
_computing_cell_refinement
;
CrysAlis RED
(Oxford Diffraction, 2006)
;
_computing_data_collection
;
CrysAlis CCD
(Oxford Diffraction, 2006)
;
_computing_data_reduction
;
CrysAlis RED
(Oxford Diffraction, 2006)
;
_computing_molecular_graphics 'XP (Siemens, 1989)'
_computing_publication_material 'SHELXL97 (Sheldrick, 1997)'
_computing_structure_refinement 'SHELXL97 (Sheldrick, 1997)'
_computing_structure_solution 'SHELXS97 (Sheldrick, 1997)'
_diffrn_ambient_temperature 100.0(10)
_diffrn_detector_area_resol_mean 8.1929
_diffrn_measured_fraction_theta_full 0.999
_diffrn_measured_fraction_theta_max 0.926
_diffrn_measurement_device_type 'Kuma KM-4-CCD four-circle'
_diffrn_measurement_method '\w scan'
_diffrn_radiation_monochromator graphite
_diffrn_radiation_source 'fine-focus sealed tube'
_diffrn_radiation_type MoK\a
_diffrn_radiation_wavelength 0.71073
_diffrn_reflns_av_R_equivalents 0.0332
_diffrn_reflns_av_sigmaI/netI 0.0404
_diffrn_reflns_limit_h_max 43
_diffrn_reflns_limit_h_min -41
_diffrn_reflns_limit_k_max 9
_diffrn_reflns_limit_k_min -8
_diffrn_reflns_limit_l_max 16
_diffrn_reflns_limit_l_min -17
_diffrn_reflns_number 13212
_diffrn_reflns_theta_full 25.00
_diffrn_reflns_theta_max 29.75
_diffrn_reflns_theta_min 2.63
_exptl_absorpt_coefficient_mu 0.226
_exptl_absorpt_correction_T_max 0.989
_exptl_absorpt_correction_T_min 0.804
_exptl_absorpt_correction_type multi-scan
_exptl_absorpt_process_details
;
(CrysAlis RED; Oxford Diffraction, 2006)
;
_exptl_crystal_colour colourless
_exptl_crystal_density_diffrn 1.034
_exptl_crystal_density_method 'not measured'
_exptl_crystal_description needle
_exptl_crystal_F_000 920
_exptl_crystal_size_max 0.5
_exptl_crystal_size_mid 0.05
_exptl_crystal_size_min 0.05
_refine_diff_density_max 0.374
_refine_diff_density_min -0.200
_refine_ls_extinction_method none
_refine_ls_goodness_of_fit_ref 1.000
_refine_ls_hydrogen_treatment mixed
_refine_ls_matrix_type full
_refine_ls_number_parameters 190
_refine_ls_number_reflns 3547
_refine_ls_number_restraints 0
_refine_ls_restrained_S_all 1.000
_refine_ls_R_factor_all 0.0529
_refine_ls_R_factor_gt 0.0331
_refine_ls_shift/su_max 0.018
_refine_ls_shift/su_mean 0.002
_refine_ls_structure_factor_coef Fsqd
_refine_ls_weighting_details 'calc w=1/[\s^2^(Fo^2^)+(0.05P)^2^] where P=(Fo^2^+2Fc^2^)/3'
_refine_ls_weighting_scheme calc
_refine_ls_wR_factor_gt 0.0792
_refine_ls_wR_factor_ref 0.0832
_reflns_number_gt 2579
_reflns_number_total 3547
_reflns_threshold_expression I>2\s(I)
_cod_data_source_file dn2244.cif
_cod_data_source_block I
_cod_original_cell_volume 2691.2(4)
_cod_original_sg_symbol_H-M 'C 2/c'
_cod_database_code 2215884
_cod_database_fobs_code 2215884

loop_
_symmetry_equiv_pos_as_xyz
'x, y, z'
'-x, y, -z+1/2'
'x+1/2, y+1/2, z'
'-x+1/2, y+1/2, -z+1/2'
'-x, -y, -z'
'x, -y, z-1/2'
'-x+1/2, -y+1/2, -z'
'x+1/2, -y+1/2, z-1/2'

loop_
_atom_site_type_symbol
_atom_site_label
_atom_site_fract_x
_atom_site_fract_y
_atom_site_fract_z
_atom_site_U_iso_or_equiv
_atom_site_adp_type
_atom_site_calc_flag
_atom_site_occupancy
C C1 0.79450(4) 0.2370(2) -0.01884(9) 0.0181(3) Uani d 1
C C2 0.77151(4) 0.0671(2) 0.01147(9) 0.0206(3) Uani d 1
H H2 0.7860(4) -0.065(2) 0.0170(10) 0.018(3) Uiso d 1
C C3 0.72761(4) 0.0789(2) 0.02898(9) 0.0210(3) Uani d 1
H H3 0.7131(5) -0.043(2) 0.0477(12) 0.028(4) Uiso d 1
C C11 0.84141(4) 0.2199(2) -0.03543(9) 0.0199(3) Uani d 1
H H11 0.8558(4) 0.144(2) 0.0183(10) 0.019(3) Uiso d 1
C C12 0.86443(4) 0.29150(19) -0.11281(9) 0.0175(3) Uani d 1
Si Si1 0.924800(11) 0.25655(6) -0.09758(3) 0.02064(10) Uani d 1
C C1A 0.95192(5) 0.5073(3) -0.11380(15) 0.0386(4) Uani d 1
H H1A1 0.9816(6) 0.485(3) -0.1030(15) 0.056(3) Uiso d 1
H H1A2 0.9454(6) 0.563(3) -0.1826(16) 0.056(3) Uiso d 1
H H1A3 0.9424(6) 0.602(3) -0.0683(15) 0.056(3) Uiso d 1
C C1B 0.94583(5) 0.0721(3) -0.19101(12) 0.0312(3) Uani d 1
H H1B1 0.9482(6) 0.128(3) -0.2592(16) 0.054(3) Uiso d 1
H H1B2 0.9737(6) 0.034(3) -0.1695(14) 0.054(3) Uiso d 1
H H1B3 0.9279(6) -0.046(3) -0.1950(15) 0.054(3) Uiso d 1
C C1C 0.94025(5) 0.1578(3) 0.03236(12) 0.0325(4) Uani d 1
H H1C1 0.9299(5) 0.023(3) 0.0403(14) 0.046(3) Uiso d 1
H H1C2 0.9694(6) 0.151(3) 0.0407(13) 0.046(3) Uiso d 1
H H1C3 0.9291(6) 0.245(3) 0.0857(15) 0.046(3) Uiso d 1
Si Si2 0.839681(11) 0.40940(6) -0.23262(3) 0.01909(10) Uani d 1
C C2A 0.83715(5) 0.6925(2) -0.22308(13) 0.0302(3) Uani d 1
H H2A1 0.8175(7) 0.738(3) -0.1752(16) 0.062(4) Uiso d 1
H H2A2 0.8630(7) 0.743(3) -0.2031(16) 0.062(4) Uiso d 1
H H2A3 0.8276(7) 0.750(3) -0.2808(18) 0.062(4) Uiso d 1
C C2B 0.78577(5) 0.2995(2) -0.26891(11) 0.0245(3) Uani d 1
H H2B1 0.7631(6) 0.338(3) -0.2245(13) 0.046(3) Uiso d 1
H H2B2 0.7769(5) 0.341(3) -0.3307(14) 0.046(3) Uiso d 1
H H2B3 0.7883(5) 0.160(3) -0.2726(13) 0.046(3) Uiso d 1
C C2C 0.87442(5) 0.3473(3) -0.34196(11) 0.0315(3) Uani d 1
H H2C1 0.9030(6) 0.400(3) -0.3346(14) 0.044(3) Uiso d 1
H H2C2 0.8765(5) 0.192(3) -0.3489(13) 0.044(3) Uiso d 1
H H2C3 0.8622(5) 0.404(3) -0.3989(15) 0.044(3) Uiso d 1

loop_
_atom_site_aniso_label
_atom_site_aniso_U_11
_atom_site_aniso_U_22
_atom_site_aniso_U_33
_atom_site_aniso_U_12
_atom_site_aniso_U_13
_atom_site_aniso_U_23
C1 0.0164(6) 0.0255(7) 0.0124(5) 0.0011(5) 0.0006(4) -0.0016(5)
C2 0.0223(7) 0.0216(7) 0.0179(6) 0.0049(6) 0.0025(5) 0.0013(5)
C3 0.0212(6) 0.0228(7) 0.0193(6) -0.0007(6) 0.0042(5) 0.0001(5)
C11 0.0176(6) 0.0239(8) 0.0182(6) 0.0035(5) -0.0009(5) -0.0007(5)
C12 0.0152(6) 0.0175(7) 0.0199(6) 0.0010(5) 0.0004(4) -0.0029(5)
Si1 0.01415(17) 0.0229(2) 0.02477(19) 0.00000(14) -0.00017(13) 0.00310(15)
C1A 0.0259(8) 0.0347(10) 0.0544(11) -0.0080(7) -0.0075(7) 0.0049(8)
C1B 0.0210(7) 0.0345(9) 0.0387(8) 0.0073(7) 0.0067(6) 0.0015(7)
C1C 0.0204(7) 0.0448(10) 0.0318(8) 0.0042(7) -0.0035(6) 0.0075(7)
Si2 0.01679(17) 0.0216(2) 0.01887(17) 0.00176(14) 0.00090(12) 0.00212(14)
C2A 0.0252(8) 0.0256(8) 0.0395(9) 0.0005(6) -0.0020(6) 0.0056(7)
C2B 0.0233(7) 0.0291(9) 0.0208(7) -0.0009(6) -0.0032(5) -0.0015(6)
C2C 0.0291(8) 0.0434(10) 0.0222(7) 0.0088(7) 0.0049(6) 0.0078(7)

loop_
_atom_type_symbol
_atom_type_description
_atom_type_scat_dispersion_real
_atom_type_scat_dispersion_imag
_atom_type_scat_source
C C 0.0033 0.0016 'International Tables Vol C Tables 4.2.6.8 and 6.1.1.4'
H H 0.0000 0.0000 'International Tables Vol C Tables 4.2.6.8 and 6.1.1.4'
Si Si 0.0817 0.0704 'International Tables Vol C Tables 4.2.6.8 and 6.1.1.4'

loop_
_geom_angle_atom_site_label_1
_geom_angle_atom_site_label_2
_geom_angle_atom_site_label_3
_geom_angle_site_symmetry_1
_geom_angle_site_symmetry_3
_geom_angle
C2 C1 C3 . 7_655 117.96(11)
C2 C1 C11 . . 119.81(12)
C3 C1 C11 7_655 . 122.18(12)
C1 C2 C3 . . 121.19(12)
C1 C2 H2 . . 119.7(8)
C3 C2 H2 . . 119.1(8)
C2 C3 C1 . 7_655 120.83(12)
C2 C3 H3 . . 118.1(9)
C1 C3 H3 7_655 . 121.1(9)
C12 C11 C1 . . 129.40(12)
C12 C11 H11 . . 119.5(8)
C1 C11 H11 . . 111.1(8)
C11 C12 Si1 . . 115.40(9)
C11 C12 Si2 . . 124.17(10)
Si1 C12 Si2 . . 120.38(6)
C1B Si1 C1A . . 109.21(8)
C1B Si1 C1C . . 106.97(8)
C1A Si1 C1C . . 108.11(8)
C1B Si1 C12 . . 112.39(6)
C1A Si1 C12 . . 109.22(7)
C1C Si1 C12 . . 110.82(6)
Si1 C1A H1A1 . . 106.8(11)
Si1 C1A H1A2 . . 110.7(11)
H1A1 C1A H1A2 . . 111.1(16)
Si1 C1A H1A3 . . 111.5(12)
H1A1 C1A H1A3 . . 110.2(16)
H1A2 C1A H1A3 . . 106.6(16)
Si1 C1B H1B1 . . 113.9(11)
Si1 C1B H1B2 . . 108.6(11)
H1B1 C1B H1B2 . . 106.0(15)
Si1 C1B H1B3 . . 110.3(11)
H1B1 C1B H1B3 . . 108.7(16)
H1B2 C1B H1B3 . . 109.3(17)
Si1 C1C H1C1 . . 110.5(11)
Si1 C1C H1C2 . . 110.1(11)
H1C1 C1C H1C2 . . 106.3(15)
Si1 C1C H1C3 . . 111.5(10)
H1C1 C1C H1C3 . . 109.7(15)
H1C2 C1C H1C3 . . 108.6(15)
C2B Si2 C2A . . 111.32(7)
C2B Si2 C2C . . 104.82(7)
C2A Si2 C2C . . 107.18(8)
C2B Si2 C12 . . 112.57(6)
C2A Si2 C12 . . 111.70(7)
C2C Si2 C12 . . 108.84(6)
Si2 C2A H2A1 . . 113.1(11)
Si2 C2A H2A2 . . 110.3(12)
H2A1 C2A H2A2 . . 106.3(17)
Si2 C2A H2A3 . . 112.5(12)
H2A1 C2A H2A3 . . 103.5(18)
H2A2 C2A H2A3 . . 110.8(18)
Si2 C2B H2B1 . . 114.3(10)
Si2 C2B H2B2 . . 110.9(11)
H2B1 C2B H2B2 . . 105.4(14)
Si2 C2B H2B3 . . 108.7(11)
H2B1 C2B H2B3 . . 111.0(15)
H2B2 C2B H2B3 . . 106.3(16)
Si2 C2C H2C1 . . 113.8(11)
Si2 C2C H2C2 . . 108.9(9)
H2C1 C2C H2C2 . . 108.0(14)
Si2 C2C H2C3 . . 108.1(11)
H2C1 C2C H2C3 . . 107.0(15)
H2C2 C2C H2C3 . . 111.2(15)

loop_
_geom_bond_atom_site_label_1
_geom_bond_atom_site_label_2
_geom_bond_site_symmetry_2
_geom_bond_distance
C1 C2 . 1.3944(18)
C1 C3 7_655 1.3976(18)
C1 C11 . 1.4855(17)
C2 C3 . 1.3938(17)
C2 H2 . 0.982(14)
C3 C1 7_655 1.3976(18)
C3 H3 . 0.957(15)
C11 C12 . 1.3527(18)
C11 H11 . 0.962(14)
C12 Si1 . 1.8914(12)
C12 Si2 . 1.8933(13)
Si1 C1B . 1.8656(16)
Si1 C1A . 1.8702(18)
Si1 C1C . 1.8748(15)
C1A H1A1 . 0.94(2)
C1A H1A2 . 0.99(2)
C1A H1A3 . 0.92(2)
C1B H1B1 . 0.97(2)
C1B H1B2 . 0.934(19)
C1B H1B3 . 0.96(2)
C1C H1C1 . 0.954(18)
C1C H1C2 . 0.907(18)
C1C H1C3 . 0.979(19)
Si2 C2B . 1.8683(14)
Si2 C2A . 1.8709(17)
Si2 C2C . 1.8781(15)
C2A H2A1 . 0.94(2)
C2A H2A2 . 0.90(2)
C2A H2A3 . 0.89(2)
C2B H2B1 . 0.966(18)
C2B H2B2 . 0.891(18)
C2B H2B3 . 0.922(19)
C2C H2C1 . 0.953(18)
C2C H2C2 . 1.030(19)
C2C H2C3 . 0.907(19)

loop_
_geom_torsion_atom_site_label_1
_geom_torsion_atom_site_label_2
_geom_torsion_atom_site_label_3
_geom_torsion_atom_site_label_4
_geom_torsion_site_symmetry_1
_geom_torsion_site_symmetry_4
_geom_torsion
C3 C1 C2 C3 7_655 . 1.42(19)
C11 C1 C2 C3 . . 179.12(11)
C1 C2 C3 C1 . 7_655 -1.5(2)
C2 C1 C11 C12 . . 134.75(15)
C3 C1 C11 C12 7_655 . -47.6(2)
C1 C11 C12 Si1 . . 174.44(11)
C1 C11 C12 Si2 . . -8.2(2)
C11 C12 Si1 C1B . . 112.18(11)
Si2 C12 Si1 C1B . . -65.27(10)
C11 C12 Si1 C1A . . -126.46(11)
Si2 C12 Si1 C1A . . 56.09(10)
C11 C12 Si1 C1C . . -7.46(13)
Si2 C12 Si1 C1C . . 175.09(8)
C11 C12 Si2 C2B . . -31.27(13)
Si1 C12 Si2 C2B . . 145.95(8)
C11 C12 Si2 C2A . . 94.83(12)
Si1 C12 Si2 C2A . . -87.95(9)
C11 C12 Si2 C2C . . -147.03(12)
Si1 C12 Si2 C2C . . 30.19(10)
